data_4108878
loop_
_publ_author_name
'Thibault Cantat'
'Christopher R. Graves'
'Kimberly C. Jantunen'
'Carol J. Burns'
'Brian L. Scott'
'Eric J. Schelter'
'David E. Morris'
'P. Jeffrey Hay'
'Jaqueline L. Kiplinger'

_publ_section_title
;
 Evidence for the Involvement of 5f Orbitals in the Bonding and Reactivity
 of Organometallic Actinide Compounds: Thorium(IV) and Uranium(IV)
 Bis(hydrazonato) Complexes
;
_journal_name_full 'Journal of the American Chemical Society'
_journal_page_first 17537
_journal_page_last 17551
_journal_paper_doi 10.1021/ja8067287
_journal_volume 130
_journal_year 2008
_chemical_formula_moiety 'C35 H46 Hf N2'
_chemical_formula_sum 'C35 H46 Hf N2'
_chemical_formula_weight 673.23
_chemical_name_systematic
; 
 ? 
;
_space_group_IT_number 15
_symmetry_cell_setting monoclinic
_symmetry_space_group_name_Hall '-C 2yc'
_symmetry_space_group_name_H-M 'C 1 2/c 1'
_atom_sites_solution_hydrogens geom
_atom_sites_solution_primary direct
_atom_sites_solution_secondary difmap
_audit_creation_method SHELXL-97
_cell_angle_alpha 90.00
_cell_angle_beta 99.043(6)
_cell_angle_gamma 90.00
_cell_formula_units_Z 8
_cell_length_a 39.276(11)
_cell_length_b 10.450(3)
_cell_length_c 16.202(4)
_cell_measurement_reflns_used 985
_cell_measurement_temperature 141(2)
_cell_measurement_theta_max 24.100
_cell_measurement_theta_min 2.546
_cell_volume 6567(3)
_computing_cell_refinement 'SAINT 4.05 (Bruker, 1996)'
_computing_data_collection 'SMART 4.210 (Bruker, 1996)'
_computing_data_reduction 'SAINT 4.05 (Bruker, 1996)'
_computing_molecular_graphics 'SHELXTL 6.10 (Bruker, 2001)'
_computing_publication_material 'SHELXTL 6.10 (Bruker, 2001)'
_computing_structure_refinement 'SHELXL-97 (Sheldrick, 1997)'
_computing_structure_solution 'SHELXS-97 (Sheldrick, 1997)'
_diffrn_ambient_temperature 141(2)
_diffrn_measured_fraction_theta_full 0.994
_diffrn_measured_fraction_theta_max 0.994
_diffrn_measurement_device_type 'Bruker SMART 1k CCD'
_diffrn_measurement_method '\f scans'
_diffrn_radiation_monochromator graphite
_diffrn_radiation_source 'fine-focus sealed tube'
_diffrn_radiation_type MoK\a
_diffrn_radiation_wavelength 0.71073
_diffrn_reflns_av_R_equivalents 0.0895
_diffrn_reflns_av_sigmaI/netI 0.0786
_diffrn_reflns_limit_h_max 50
_diffrn_reflns_limit_h_min -50
_diffrn_reflns_limit_k_max 13
_diffrn_reflns_limit_k_min -13
_diffrn_reflns_limit_l_max 20
_diffrn_reflns_limit_l_min -21
_diffrn_reflns_number 36844
_diffrn_reflns_theta_full 27.58
_diffrn_reflns_theta_max 27.58
_diffrn_reflns_theta_min 2.02
_diffrn_standards_decay_% 0
_diffrn_standards_interval_count 0
_diffrn_standards_interval_time 0
_diffrn_standards_number 0
_exptl_absorpt_coefficient_mu 3.200
_exptl_absorpt_correction_T_max 0.6905
_exptl_absorpt_correction_T_min 0.4500
_exptl_absorpt_correction_type multi-scan
_exptl_absorpt_process_details 'SADABS 2.03 (Sheldrick, 2001)'
_exptl_crystal_colour colorless
_exptl_crystal_density_diffrn 1.362
_exptl_crystal_description block
_exptl_crystal_F_000 2736
_exptl_crystal_size_max 0.30
_exptl_crystal_size_mid 0.21
_exptl_crystal_size_min 0.13
_refine_diff_density_max 1.766
_refine_diff_density_min -3.983
_refine_diff_density_rms 0.179
_refine_ls_extinction_method none
_refine_ls_goodness_of_fit_ref 1.171
_refine_ls_hydrogen_treatment constr
_refine_ls_matrix_type full
_refine_ls_number_parameters 350
_refine_ls_number_reflns 7581
_refine_ls_number_restraints 54
_refine_ls_restrained_S_all 1.171
_refine_ls_R_factor_all 0.1060
_refine_ls_R_factor_gt 0.0717
_refine_ls_shift/su_max 0.001
_refine_ls_shift/su_mean 0.000
_refine_ls_structure_factor_coef Fsqd
_refine_ls_weighting_details 'calc w=1/[\s^2^(Fo^2^)+(0.0259P)^2^+101.6749P] where P=(Fo^2^+2Fc^2^)/3'
_refine_ls_weighting_scheme calc
_refine_ls_wR_factor_gt 0.1111
_refine_ls_wR_factor_ref 0.1197
_reflns_number_gt 5915
_reflns_number_total 7581
_reflns_threshold_expression >2sigma(I)
_cod_data_source_file ja8067287_si_002_5.cif
_cod_data_source_block xpl065
_cod_database_code 4108878

loop_
_symmetry_equiv_pos_as_xyz
'x, y, z'
'-x, y, -z+1/2'
'x+1/2, y+1/2, z'
'-x+1/2, y+1/2, -z+1/2'
'-x, -y, -z'
'x, -y, z-1/2'
'-x+1/2, -y+1/2, -z'
'x+1/2, -y+1/2, z-1/2'

loop_
_atom_site_label
_atom_site_type_symbol
_atom_site_fract_x
_atom_site_fract_y
_atom_site_fract_z
_atom_site_U_iso_or_equiv
_atom_site_adp_type
_atom_site_occupancy
_atom_site_symmetry_multiplicity
_atom_site_calc_flag
_atom_site_refinement_flags
_atom_site_disorder_assembly
_atom_site_disorder_group
Hf1 Hf 0.113228(8) 0.64674(3) 0.082458(19) 0.01867(9) Uani 1 1 d . A .
C26 C 0.28635(17) 0.6479(8) 0.2101(4) 0.0211(15) Uani 1 1 d . A .
H26 H 0.3036 0.5943 0.1934 0.025 Uiso 1 1 calc R . .
N4 N 0.16100(16) 0.6230(6) 0.1598(4) 0.0225(15) Uani 1 1 d . A .
N5 N 0.16966(15) 0.7211(6) 0.1150(3) 0.0164(13) Uani 1 1 d . A .
C30 C 0.20097(18) 0.8920(7) 0.0613(4) 0.0163(15) Uani 1 1 d . A .
C23 C 0.19883(18) 0.7831(7) 0.1185(4) 0.0154(15) Uani 1 1 d . . .
C28 C 0.26606(19) 0.7759(8) 0.3147(5) 0.0227(17) Uani 1 1 d . A .
H28 H 0.2692 0.8105 0.3696 0.027 Uiso 1 1 calc R . .
C35 C 0.23127(19) 0.9637(7) 0.0660(4) 0.0180(15) Uani 1 1 d . . .
H35 H 0.2509 0.9411 0.1055 0.022 Uiso 1 1 calc R A .
C27 C 0.29083(18) 0.6981(7) 0.2903(5) 0.0200(16) Uani 1 1 d . . .
H27 H 0.3111 0.6785 0.3284 0.024 Uiso 1 1 calc R . .
C24 C 0.23119(18) 0.7519(7) 0.1788(4) 0.0161(15) Uani 1 1 d . A .
C31 C 0.17258(19) 0.9291(8) 0.0021(4) 0.0207(16) Uani 1 1 d . . .
H31 H 0.1516 0.8823 -0.0020 0.025 Uiso 1 1 calc R A .
C29 C 0.23619(18) 0.8040(7) 0.2587(4) 0.0192(16) Uani 1 1 d . . .
H29 H 0.2192 0.8589 0.2754 0.023 Uiso 1 1 calc R A .
C15A C 0.1046(3) 0.6373(11) -0.0757(8) 0.016(3) Uiso 0.50 1 d PD A 1
C22 C 0.1833(2) 0.5604(9) 0.2285(5) 0.033(2) Uani 1 1 d . . .
H22A H 0.2046 0.5325 0.2094 0.049 Uiso 1 1 calc R A .
H22B H 0.1714 0.4860 0.2472 0.049 Uiso 1 1 calc R . .
H22C H 0.1889 0.6207 0.2749 0.049 Uiso 1 1 calc R . .
C33 C 0.2050(2) 1.1032(8) -0.0438(5) 0.0271(19) Uani 1 1 d . . .
H33 H 0.2063 1.1753 -0.0788 0.032 Uiso 1 1 calc R A .
C1 C 0.1060(2) 0.8676(9) 0.1500(6) 0.038(2) Uani 1 1 d . . .
C21 C 0.1015(2) 0.4790(9) 0.1636(5) 0.035(2) Uani 1 1 d . A .
H21A H 0.1171 0.4078 0.1569 0.053 Uiso 1 1 calc R . .
H21B H 0.0776 0.4514 0.1464 0.053 Uiso 1 1 calc R . .
H21C H 0.1048 0.5056 0.2223 0.053 Uiso 1 1 calc R . .
C34 C 0.2330(2) 1.0674(8) 0.0136(5) 0.0278(19) Uani 1 1 d . A .
H34 H 0.2538 1.1147 0.0174 0.033 Uiso 1 1 calc R . .
C2 C 0.0944(3) 0.7767(11) 0.2010(5) 0.043(3) Uani 1 1 d . A .
C16A C 0.1712(3) 0.6387(16) -0.0753(9) 0.030(4) Uiso 0.50 1 d PD A 1
H16A H 0.1900 0.6326 -0.0278 0.044 Uiso 0.50 1 calc PR A 1
H16B H 0.1684 0.7281 -0.0934 0.044 Uiso 0.50 1 calc PR A 1
H16C H 0.1767 0.5861 -0.1214 0.044 Uiso 0.50 1 calc PR A 1
C25 C 0.25685(19) 0.6758(7) 0.1547(4) 0.0208(17) Uani 1 1 d . . .
H25 H 0.2541 0.6426 0.0994 0.025 Uiso 1 1 calc R A .
C13A C 0.1002(3) 0.4474(12) -0.0110(9) 0.021(4) Uiso 0.50 1 d PD A 1
C5 C 0.0837(2) 0.8670(9) 0.0731(6) 0.040(2) Uani 1 1 d . A .
C12A C 0.1350(3) 0.4737(13) -0.0100(11) 0.025(5) Uiso 0.50 1 d PD A 1
C32 C 0.1747(2) 1.0323(8) -0.0500(5) 0.0275(19) Uani 1 1 d . A .
H32 H 0.1553 1.0551 -0.0902 0.033 Uiso 1 1 calc R . .
C11A C 0.1379(3) 0.5912(13) -0.0489(11) 0.021(4) Uiso 0.50 1 d PD A 1
C3 C 0.0639(2) 0.7238(10) 0.1581(6) 0.043(3) Uani 1 1 d . A .
C4 C 0.0571(2) 0.7798(9) 0.0793(6) 0.037(2) Uani 1 1 d . . .
C8A C 0.0460(5) 0.639(2) 0.2185(13) 0.047(5) Uiso 0.50 1 d P A 1
H8A1 H 0.0636 0.5968 0.2592 0.071 Uiso 0.50 1 calc PR A 1
H8A2 H 0.0318 0.5733 0.1861 0.071 Uiso 0.50 1 calc PR A 1
H8A3 H 0.0314 0.6924 0.2481 0.071 Uiso 0.50 1 calc PR A 1
C9A C 0.0206(4) 0.7427(18) 0.0368(11) 0.032(4) Uiso 0.50 1 d P A 1
H9A1 H 0.0180 0.6494 0.0377 0.048 Uiso 0.50 1 calc PR A 1
H9A2 H 0.0169 0.7727 -0.0212 0.048 Uiso 0.50 1 calc PR A 1
H9A3 H 0.0035 0.7823 0.0668 0.048 Uiso 0.50 1 calc PR A 1
C18A C 0.0847(5) 0.3214(14) 0.0097(12) 0.044(5) Uiso 0.50 1 d PD A 1
H18A H 0.0799 0.2689 -0.0410 0.066 Uiso 0.50 1 calc PR A 1
H18B H 0.0631 0.3372 0.0315 0.066 Uiso 0.50 1 calc PR A 1
H18C H 0.1009 0.2762 0.0519 0.066 Uiso 0.50 1 calc PR A 1
C6A C 0.1317(5) 0.9816(18) 0.1556(11) 0.034(4) Uiso 0.50 1 d P A 1
H6A1 H 0.1211 1.0576 0.1762 0.051 Uiso 0.50 1 calc PR A 1
H6A2 H 0.1375 0.9993 0.1000 0.051 Uiso 0.50 1 calc PR A 1
H6A3 H 0.1527 0.9598 0.1940 0.051 Uiso 0.50 1 calc PR A 1
C17A C 0.1644(4) 0.3884(17) 0.0287(12) 0.047(5) Uiso 0.50 1 d PD A 1
H17A H 0.1595 0.3552 0.0822 0.070 Uiso 0.50 1 calc PR A 1
H17B H 0.1858 0.4380 0.0380 0.070 Uiso 0.50 1 calc PR A 1
H17C H 0.1668 0.3169 -0.0091 0.070 Uiso 0.50 1 calc PR A 1
C10A C 0.0750(5) 0.9521(19) -0.0063(11) 0.038(4) Uiso 0.50 1 d P A 1
H10A H 0.0664 0.8981 -0.0545 0.057 Uiso 0.50 1 calc PR A 1
H10B H 0.0958 0.9969 -0.0166 0.057 Uiso 0.50 1 calc PR A 1
H10C H 0.0573 1.0148 0.0023 0.057 Uiso 0.50 1 calc PR A 1
C14A C 0.0810(3) 0.5494(11) -0.0514(8) 0.014(3) Uiso 0.50 1 d PD A 1
C19A C 0.0428(3) 0.5447(17) -0.0791(11) 0.035(4) Uiso 0.50 1 d PD A 1
H19A H 0.0348 0.6273 -0.1033 0.052 Uiso 0.50 1 calc PR A 1
H19B H 0.0313 0.5264 -0.0308 0.052 Uiso 0.50 1 calc PR A 1
H19C H 0.0372 0.4772 -0.1210 0.052 Uiso 0.50 1 calc PR A 1
C7A C 0.1177(6) 0.771(2) 0.2873(13) 0.046(5) Uiso 0.50 1 d P A 1
H7A1 H 0.1100 0.8345 0.3246 0.069 Uiso 0.50 1 calc PR A 1
H7A2 H 0.1416 0.7884 0.2807 0.069 Uiso 0.50 1 calc PR A 1
H7A3 H 0.1162 0.6851 0.3114 0.069 Uiso 0.50 1 calc PR A 1
C20A C 0.0962(4) 0.7476(13) -0.1368(9) 0.025(4) Uiso 0.50 1 d PD A 1
H20A H 0.1147 0.8115 -0.1272 0.038 Uiso 0.50 1 calc PR A 1
H20B H 0.0744 0.7871 -0.1285 0.038 Uiso 0.50 1 calc PR A 1
H20C H 0.0942 0.7153 -0.1942 0.038 Uiso 0.50 1 calc PR A 1
C19B C 0.0503(3) 0.6216(15) -0.1208(9) 0.030(4) Uiso 0.50 1 d PD A 2
H19D H 0.0457 0.7128 -0.1142 0.045 Uiso 0.50 1 calc PR A 2
H19E H 0.0321 0.5710 -0.1015 0.045 Uiso 0.50 1 calc PR A 2
H19F H 0.0509 0.6028 -0.1798 0.045 Uiso 0.50 1 calc PR A 2
C16B C 0.1809(3) 0.5775(15) -0.0433(10) 0.026(4) Uiso 0.50 1 d PD A 2
H16D H 0.1870 0.5275 -0.0900 0.039 Uiso 0.50 1 calc PR A 2
H16E H 0.1943 0.5466 0.0092 0.039 Uiso 0.50 1 calc PR A 2
H16F H 0.1863 0.6679 -0.0510 0.039 Uiso 0.50 1 calc PR A 2
C20B C 0.1202(4) 0.7503(14) -0.1397(9) 0.029(4) Uiso 0.50 1 d PD A 2
H20D H 0.1447 0.7707 -0.1379 0.044 Uiso 0.50 1 calc PR A 2
H20E H 0.1079 0.8265 -0.1250 0.044 Uiso 0.50 1 calc PR A 2
H20F H 0.1104 0.7223 -0.1962 0.044 Uiso 0.50 1 calc PR A 2
C18B C 0.0657(4) 0.3718(14) -0.0111(10) 0.034(4) Uiso 0.50 1 d PD A 2
H18D H 0.0609 0.3162 -0.0603 0.051 Uiso 0.50 1 calc PR A 2
H18E H 0.0443 0.4135 -0.0015 0.051 Uiso 0.50 1 calc PR A 2
H18F H 0.0750 0.3204 0.0379 0.051 Uiso 0.50 1 calc PR A 2
C17B C 0.1476(4) 0.3419(15) 0.0307(12) 0.047(5) Uiso 0.50 1 d PD A 2
H17D H 0.1319 0.2815 0.0515 0.070 Uiso 0.50 1 calc PR A 2
H17E H 0.1653 0.3690 0.0770 0.070 Uiso 0.50 1 calc PR A 2
H17F H 0.1587 0.3002 -0.0124 0.070 Uiso 0.50 1 calc PR A 2
C9B C 0.0257(4) 0.8093(17) 0.0079(10) 0.030(4) Uiso 0.50 1 d P A 2
H9B1 H 0.0127 0.7304 -0.0070 0.045 Uiso 0.50 1 calc PR A 2
H9B2 H 0.0345 0.8426 -0.0413 0.045 Uiso 0.50 1 calc PR A 2
H9B3 H 0.0107 0.8730 0.0279 0.045 Uiso 0.50 1 calc PR A 2
C10B C 0.0901(5) 0.9872(18) 0.0210(11) 0.032(4) Uiso 0.50 1 d P A 2
H10D H 0.0869 0.9647 -0.0384 0.048 Uiso 0.50 1 calc PR A 2
H10E H 0.1136 1.0182 0.0388 0.048 Uiso 0.50 1 calc PR A 2
H10F H 0.0736 1.0544 0.0300 0.048 Uiso 0.50 1 calc PR A 2
C8B C 0.0330(5) 0.644(2) 0.1721(12) 0.045(5) Uiso 0.50 1 d P A 2
H8B1 H 0.0409 0.5695 0.2068 0.068 Uiso 0.50 1 calc PR A 2
H8B2 H 0.0206 0.6149 0.1182 0.068 Uiso 0.50 1 calc PR A 2
H8B3 H 0.0176 0.6959 0.2006 0.068 Uiso 0.50 1 calc PR A 2
C6B C 0.1365(4) 0.9418(16) 0.1976(10) 0.023(3) Uiso 0.50 1 d P A 2
H6B1 H 0.1297 1.0310 0.2043 0.035 Uiso 0.50 1 calc PR A 2
H6B2 H 0.1559 0.9389 0.1663 0.035 Uiso 0.50 1 calc PR A 2
H6B3 H 0.1434 0.9030 0.2528 0.035 Uiso 0.50 1 calc PR A 2
C7B C 0.1019(5) 0.734(2) 0.2930(12) 0.043(5) Uiso 0.50 1 d P A 2
H7B1 H 0.1009 0.8080 0.3294 0.065 Uiso 0.50 1 calc PR A 2
H7B2 H 0.1249 0.6953 0.3043 0.065 Uiso 0.50 1 calc PR A 2
H7B3 H 0.0847 0.6706 0.3036 0.065 Uiso 0.50 1 calc PR A 2
C13B C 0.0917(3) 0.4722(11) -0.0257(9) 0.018(3) Uiso 0.50 1 d PD A 2
C14B C 0.0848(3) 0.5875(11) -0.0694(8) 0.014(3) Uiso 0.50 1 d PD A 2
C15B C 0.1166(3) 0.6437(12) -0.0777(8) 0.015(3) Uiso 0.50 1 d PD A 2
C12B C 0.1275(3) 0.4583(13) -0.0065(11) 0.028(5) Uiso 0.50 1 d PD A 2
C11B C 0.1427(3) 0.5629(14) -0.0401(11) 0.021(4) Uiso 0.50 1 d PD A 2

loop_
_atom_site_aniso_label
_atom_site_aniso_U_11
_atom_site_aniso_U_22
_atom_site_aniso_U_33
_atom_site_aniso_U_23
_atom_site_aniso_U_13
_atom_site_aniso_U_12
Hf1 0.01783(15) 0.02244(16) 0.01502(13) 0.00074(17) 0.00038(10) -0.00790(17)
C26 0.017(3) 0.018(4) 0.030(4) -0.002(4) 0.006(3) -0.003(4)
N4 0.024(3) 0.022(4) 0.019(3) 0.004(3) -0.003(3) -0.017(3)
N5 0.023(3) 0.012(3) 0.014(3) 0.004(2) -0.001(2) -0.007(3)
C30 0.024(4) 0.012(4) 0.015(3) -0.006(3) 0.007(3) -0.005(3)
C23 0.019(4) 0.013(4) 0.015(3) -0.001(3) 0.003(3) -0.003(3)
C28 0.021(4) 0.025(4) 0.020(4) -0.009(3) -0.003(3) -0.005(3)
C35 0.022(4) 0.016(4) 0.017(3) -0.004(3) 0.007(3) -0.002(3)
C27 0.013(4) 0.022(4) 0.024(4) 0.001(3) -0.001(3) -0.003(3)
C24 0.014(4) 0.017(4) 0.017(3) 0.000(3) 0.002(3) -0.006(3)
C31 0.023(4) 0.023(4) 0.017(4) 0.001(3) 0.006(3) -0.002(3)
C29 0.018(4) 0.018(4) 0.022(4) -0.008(3) 0.004(3) -0.002(3)
C22 0.029(5) 0.036(5) 0.028(4) 0.018(4) -0.013(4) -0.004(4)
C33 0.039(5) 0.018(4) 0.028(4) 0.006(3) 0.016(4) -0.003(4)
C1 0.022(4) 0.040(6) 0.053(6) -0.034(5) 0.011(4) -0.005(4)
C21 0.035(5) 0.046(6) 0.023(4) 0.002(4) -0.002(4) -0.022(4)
C34 0.033(5) 0.019(4) 0.036(5) -0.009(4) 0.020(4) -0.012(4)
C2 0.048(6) 0.065(7) 0.017(4) -0.020(5) 0.006(4) 0.003(5)
C25 0.026(4) 0.019(4) 0.018(3) -0.006(3) 0.005(3) -0.003(3)
C5 0.051(6) 0.032(5) 0.043(5) -0.006(5) 0.027(4) 0.016(5)
C32 0.033(5) 0.027(5) 0.022(4) 0.003(4) 0.004(3) 0.004(4)
C3 0.032(5) 0.047(6) 0.059(6) -0.023(5) 0.041(5) -0.012(5)
C4 0.019(4) 0.049(6) 0.044(5) -0.030(5) 0.007(4) 0.005(4)

loop_
_atom_type_symbol
_atom_type_description
_atom_type_scat_dispersion_real
_atom_type_scat_dispersion_imag
_atom_type_scat_source
C C 0.0033 0.0016 'International Tables Vol C Tables 4.2.6.8 and 6.1.1.4'
H H 0.0000 0.0000 'International Tables Vol C Tables 4.2.6.8 and 6.1.1.4'
N N 0.0061 0.0033 'International Tables Vol C Tables 4.2.6.8 and 6.1.1.4'
Hf Hf -0.5830 6.1852 'International Tables Vol C Tables 4.2.6.8 and 6.1.1.4'

loop_
_geom_angle_atom_site_label_1
_geom_angle_atom_site_label_2
_geom_angle_atom_site_label_3
_geom_angle
N4 Hf1 C21 78.9(3)
N4 Hf1 N5 34.5(2)
C21 Hf1 N5 113.4(3)
N4 Hf1 C15A 124.4(3)
C21 Hf1 C15A 123.1(3)
N5 Hf1 C15A 102.3(3)
N4 Hf1 C11A 92.9(3)
C21 Hf1 C11A 116.4(4)
N5 Hf1 C11A 78.0(3)
C15A Hf1 C11A 32.0(3)
N4 Hf1 C14A 137.6(3)
C21 Hf1 C14A 93.8(3)
N5 Hf1 C14A 130.8(3)
C15A Hf1 C14A 32.1(3)
C11A Hf1 C14A 53.0(3)
N4 Hf1 C12B 89.5(3)
C21 Hf1 C12B 79.3(4)
N5 Hf1 C12B 95.7(3)
C15A Hf1 C12B 53.5(4)
C11A Hf1 C12B 37.3(4)
C14A Hf1 C12B 48.3(4)
N4 Hf1 C2 87.2(3)
C21 Hf1 C2 82.4(4)
N5 Hf1 C2 91.8(3)
C15A Hf1 C2 140.5(3)
C11A Hf1 C2 160.9(4)
C14A Hf1 C2 133.6(3)
C12B Hf1 C2 161.7(4)
N4 Hf1 C5 119.6(3)
C21 Hf1 C5 126.3(3)
N5 Hf1 C5 96.8(3)
C15A Hf1 C5 89.3(3)
C11A Hf1 C5 112.5(3)
C14A Hf1 C5 98.5(3)
C12B Hf1 C5 142.5(4)
C2 Hf1 C5 52.2(3)
N4 Hf1 C3 114.9(3)
C21 Hf1 C3 74.4(3)
N5 Hf1 C3 123.2(3)
C15A Hf1 C3 120.1(4)
C11A Hf1 C3 152.0(4)
C14A Hf1 C3 102.7(3)
C12B Hf1 C3 139.2(3)
C2 Hf1 C3 31.6(3)
C5 Hf1 C3 51.9(3)
N4 Hf1 C12A 85.2(3)
C21 Hf1 C12A 84.9(4)
N5 Hf1 C12A 88.5(3)
C15A Hf1 C12A 52.4(4)
C11A Hf1 C12A 31.6(3)
C14A Hf1 C12A 52.4(3)
C12B Hf1 C12A 7.8(4)
C2 Hf1 C12A 166.2(4)
C5 Hf1 C12A 141.4(3)
C3 Hf1 C12A 146.9(3)
N4 Hf1 C13B 119.2(3)
C21 Hf1 C13B 76.9(3)
N5 Hf1 C13B 126.0(3)
C15A Hf1 C13B 46.2(4)
C11A Hf1 C13B 52.8(4)
C14A Hf1 C13B 21.9(3)
C12B Hf1 C13B 31.6(3)
C2 Hf1 C13B 141.6(3)
C5 Hf1 C13B 119.8(3)
C3 Hf1 C13B 110.7(3)
C12A Hf1 C13B 38.0(4)
C25 C26 C27 120.0(7)
N5 N4 C22 125.9(6)
N5 N4 Hf1 82.2(4)
C22 N4 Hf1 151.8(5)
C23 N5 N4 130.8(6)
C23 N5 Hf1 165.9(5)
N4 N5 Hf1 63.3(3)
C35 C30 C31 117.8(7)
C35 C30 C23 120.7(6)
C31 C30 C23 121.5(6)
N5 C23 C30 119.3(6)
N5 C23 C24 124.3(6)
C30 C23 C24 116.5(6)
C27 C28 C29 119.9(7)
C34 C35 C30 120.6(7)
C28 C27 C26 120.2(7)
C25 C24 C29 119.0(7)
C25 C24 C23 121.0(6)
C29 C24 C23 120.0(6)
C32 C31 C30 121.0(7)
C24 C29 C28 120.3(7)
C11A C15A C14A 108.2(8)
C11A C15A C20A 124.0(10)
C14A C15A C20A 126.4(10)
C11A C15A Hf1 74.3(8)
C14A C15A Hf1 74.4(7)
C20A C15A Hf1 127.6(10)
C34 C33 C32 119.2(7)
C2 C1 C5 107.9(8)
C2 C1 C6B 110.7(10)
C5 C1 C6B 141.1(11)
C2 C1 C6A 139.9(10)
C5 C1 C6A 111.3(11)
C6B C1 C6A 29.9(8)
C2 C1 Hf1 73.0(5)
C5 C1 Hf1 73.5(5)
C6B C1 Hf1 122.4(8)
C6A C1 Hf1 126.5(8)
C33 C34 C35 121.2(7)
C1 C2 C3 108.2(8)
C1 C2 C7B 138.3(12)
C3 C2 C7B 112.7(12)
C1 C2 C7A 111.3(12)
C3 C2 C7A 140.4(13)
C7B C2 C7A 28.0(10)
C1 C2 Hf1 75.8(5)
C3 C2 Hf1 75.1(5)
C7B C2 Hf1 122.5(10)
C7A C2 Hf1 117.2(10)
C26 C25 C24 120.6(7)
C12A C13A C14A 107.9(8)
C12A C13A C18A 126.8(11)
C14A C13A C18A 124.1(10)
C12A C13A Hf1 74.3(9)
C14A C13A Hf1 72.7(7)
C18A C13A Hf1 128.6(11)
C4 C5 C1 107.9(8)
C4 C5 C10B 138.5(11)
C1 C5 C10B 110.2(11)
C4 C5 C10A 111.2(11)
C1 C5 C10A 139.0(12)
C10B C5 C10A 28.8(8)
C4 C5 Hf1 75.4(5)
C1 C5 Hf1 74.9(5)
C10B C5 Hf1 130.2(8)
C10A C5 Hf1 126.8(8)
C11A C12A C13A 108.5(8)
C11A C12A C17A 126.6(11)
C13A C12A C17A 124.9(11)
C11A C12A Hf1 72.7(9)
C13A C12A Hf1 74.4(8)
C17A C12A Hf1 118.3(13)
C31 C32 C33 120.2(7)
C12A C11A C15A 107.9(8)
C12A C11A C16A 123.2(11)
C15A C11A C16A 127.2(10)
C12A C11A Hf1 75.7(10)
C15A C11A Hf1 73.7(8)
C16A C11A Hf1 128.1(11)
C4 C3 C2 108.4(8)
C4 C3 C8B 109.0(11)
C2 C3 C8B 141.5(12)
C4 C3 C8A 140.4(11)
C2 C3 C8A 110.3(11)
C8B C3 C8A 31.5(9)
C4 C3 Hf1 75.3(5)
C2 C3 Hf1 73.3(5)
C8B C3 Hf1 125.3(9)
C8A C3 Hf1 124.3(10)
C3 C4 C5 107.5(8)
C3 C4 C9A 109.6(10)
C5 C4 C9A 141.6(11)
C3 C4 C9B 140.2(10)
C5 C4 C9B 108.9(10)
C9A C4 C9B 32.7(8)
C3 C4 Hf1 73.5(5)
C5 C4 Hf1 73.1(5)
C9A C4 Hf1 127.0(8)
C9B C4 Hf1 132.8(8)
C15A C14A C13A 107.5(8)
C15A C14A C19A 127.7(10)
C13A C14A C19A 123.5(10)
C15A C14A Hf1 73.5(7)
C13A C14A Hf1 75.4(7)
C19A C14A Hf1 127.4(10)
C12B C13B C14B 108.0(8)
C12B C13B C18B 125.1(10)
C14B C13B C18B 126.5(10)
C12B C13B Hf1 73.2(8)
C14B C13B Hf1 75.6(7)
C18B C13B Hf1 122.9(10)
C13B C14B C15B 107.7(8)
C13B C14B C19B 124.3(10)
C15B C14B C19B 125.4(10)
C13B C14B Hf1 73.0(7)
C15B C14B Hf1 74.8(7)
C19B C14B Hf1 132.4(9)
C11B C15B C14B 107.9(8)
C11B C15B C20B 126.5(10)
C14B C15B C20B 123.1(9)
C11B C15B Hf1 73.8(8)
C14B C15B Hf1 74.1(7)
C20B C15B Hf1 132.0(10)
C11B C12B C13B 107.9(8)
C11B C12B C17B 123.6(11)
C13B C12B C17B 127.8(11)
C11B C12B Hf1 76.2(9)
C13B C12B Hf1 75.1(8)
C17B C12B Hf1 122.6(12)
C15B C11B C12B 108.4(8)
C15B C11B C16B 126.0(10)
C12B C11B C16B 125.2(10)
C15B C11B Hf1 75.3(8)
C12B C11B Hf1 72.4(9)
C16B C11B Hf1 123.6(11)

loop_
_geom_bond_atom_site_label_1
_geom_bond_atom_site_label_2
_geom_bond_distance
Hf1 N4 2.101(6)
Hf1 C21 2.281(8)
Hf1 N5 2.330(6)
Hf1 C15A 2.533(13)
Hf1 C11A 2.540(17)
Hf1 C14A 2.545(13)
Hf1 C12B 2.554(18)
Hf1 C2 2.555(8)
Hf1 C5 2.571(9)
Hf1 C3 2.578(8)
Hf1 C12A 2.578(18)
Hf1 C13B 2.578(14)
C26 C25 1.381(10)
C26 C27 1.385(10)
N4 N5 1.332(8)
N4 C22 1.457(9)
N5 C23 1.309(9)
C30 C35 1.398(10)
C30 C31 1.406(10)
C30 C23 1.479(10)
C23 C24 1.512(10)
C28 C27 1.373(10)
C28 C29 1.397(10)
C35 C34 1.384(10)
C24 C25 1.388(10)
C24 C29 1.389(9)
C31 C32 1.380(11)
C15A C11A 1.397(12)
C15A C14A 1.403(12)
C15A C20A 1.522(12)
C33 C34 1.375(11)
C33 C32 1.394(11)
C1 C2 1.383(14)
C1 C5 1.407(13)
C1 C6B 1.529(17)
C1 C6A 1.554(19)
C2 C3 1.399(13)
C2 C7B 1.54(2)
C2 C7A 1.55(2)
C16A C11A 1.523(12)
C13A C12A 1.394(13)
C13A C14A 1.405(12)
C13A C18A 1.510(13)
C5 C4 1.402(13)
C5 C10B 1.55(2)
C5 C10A 1.56(2)
C12A C11A 1.393(13)
C12A C17A 1.513(13)
C3 C4 1.392(14)
C3 C8B 1.52(2)
C3 C8A 1.57(2)
C4 C9A 1.540(18)
C4 C9B 1.581(18)
C14A C19A 1.501(15)
C19B C14B 1.517(12)
C16B C11B 1.520(12)
C20B C15B 1.522(12)
C18B C13B 1.509(12)
C17B C12B 1.523(13)
C13B C12B 1.399(12)
C13B C14B 1.402(12)
C14B C15B 1.405(12)
C15B C11B 1.392(12)
C12B C11B 1.396(13)
